data_9016133
loop_
_publ_author_name
'Hejny, C.'
'Sagl, R.'
'Tobbens, D. M.'
'Miletich, R.'
'Wildner, M.'
'Nasdala, L.'
'Ullrich, A.'
'Balic-Zunic T'

_publ_section_title
;
 Crystal-structure properties and the molecular nature of
 hydrostatically compressed realgar
 Note: P = 0.89 GPa
;
_journal_name_full 'Physics and Chemistry of Minerals'
_journal_page_first 399
_journal_page_last 412
_journal_paper_doi 10.1007/s00269-012-0495-y
_journal_volume 39
_journal_year 2012
_chemical_compound_source 'Baia Sprie mine, Romania'
_chemical_formula_sum 'As S'
_chemical_name_mineral Realgar
_space_group_IT_number 14
_symmetry_space_group_name_Hall '-P 2yn'
_symmetry_space_group_name_H-M 'P 1 21/n 1'
_cell_angle_alpha 90
_cell_angle_beta 106.56
_cell_angle_gamma 90
_cell_length_a 9.164
_cell_length_b 13.227
_cell_length_c 6.470
_cell_formula_units_Z 16
_cell_volume 751.714
_database_code_amcsd 0019367
_exptl_crystal_density_diffrn 3.781
_cod_database_code 9016133

loop_
_space_group_symop_operation_xyz
x,y,z
1/2+x,1/2-y,1/2+z
1/2-x,1/2+y,1/2-z
-x,-y,-z

loop_
_atom_site_label
_atom_site_fract_x
_atom_site_fract_y
_atom_site_fract_z
_atom_site_U_iso_or_equiv
As1 0.11770 -0.02360 0.76160 0.02520
As2 0.42750 0.13770 0.85530 0.02500
As3 0.32320 0.12730 0.18240 0.02500
As4 0.03650 0.16220 0.71000 0.02830
S1 0.34300 -0.00970 0.69360 0.03200
S2 0.21070 -0.02620 0.11910 0.02600
S3 0.23400 0.22860 0.62910 0.03100
S4 0.10750 0.21540 0.05210 0.03300

loop_
_cod_related_entry_id
_cod_related_entry_database
_cod_related_entry_code
1 AMCSD 0019367
